data_1532719
loop_
_publ_author_name
'Wickleder, M.S.'
'Pley, M.'

_publ_section_title
;
 (Ag (N H3)2) Ag (Os O3 N)2: a new nitridoosmate(VIII)
;
_journal_name_full 'Journal of Solid State Chemistry'
_journal_page_first 2073
_journal_page_last 2078
_journal_volume 177
_journal_year 2004
_chemical_formula_sum 'Ag2 H6 N4 O6 Os2'
_chemical_name_systematic '(Ag (N H3)2) Ag (Os O3 N)2'
_space_group_IT_number 12
_symmetry_space_group_name_Hall '-C 2y'
_symmetry_space_group_name_H-M 'C 1 2/m 1'
_cell_angle_alpha 90
_cell_angle_beta 96.71
_cell_angle_gamma 90
_cell_formula_units_Z 4
_cell_length_a 19.625
_cell_length_b 6.331
_cell_length_c 8.126
_cell_volume 1002.706
_citation_journal_id_ASTM JSSCBI
_cod_data_source_file Wickleder_JSSCBI_2004_1743.cif
_cod_data_source_block H6Ag2N4O6Os2
_cod_original_formula_sum 'H6 Ag2 N4 O6 Os2'
_cod_database_code 1532719

loop_
_symmetry_equiv_pos_as_xyz
x,y,z
-x,y,-z
-x,-y,-z
x,-y,z
x+1/2,y+1/2,z
-x+1/2,y+1/2,-z
-x+1/2,-y+1/2,-z
x+1/2,-y+1/2,z

loop_
_atom_site_label
_atom_site_type_symbol
_atom_site_fract_x
_atom_site_fract_y
_atom_site_fract_z
_atom_site_occupancy
_atom_site_U_iso_or_equiv
Os1 Os+8 0.11117 0 0.00793 1 0.0
N2 N-3 0.1078 0 0.476 1 0.0
O2 O-2 0.895 0.7734 0.8704 1 0.0
O3 O-2 0.3569 0 0.5051 1 0.0
O1 O-2 0.049 0 0.8366 1 0.0
N3 N-3 0.8109 0 0.0597 1 0.0
N4 N-3 0.2482 0.2191 0.3191 0.5 0.0
Ag2 Ag+1 0.5 0.5 0.5 1 0.0
Ag1 Ag+1 0.5 0 0.5 1 0.0
Os2 Os+8 0.29998 0 0.32268 1 0.0
Ag3 Ag+1 0.30408 0 0.83808 1 0.0
O5 O-2 0.2482 0.2191 0.3191 0.5 0.0
O4 O-2 0.3453 0 0.1494 1 0.0
N1 N-3 0.5049 0 0.7635 1 0.0
